data_2209695
loop_
_publ_author_name
'Rohde, Alexander'
'Urland, Werner'

_publ_section_title
<i>catena</i>-Poly[[(2,2'-bipyridine-\k^2^<i>N</i>,<i>N</i>')neodymium(III)]-\m-dichloroacetato-1\k^2^<i>O</i>:<i>O</i>':2\k<i>O</i>-di-\m-dichloroacetato-\k^4^<i>O</i>:<i>O</i>']
_journal_coeditor_code WW2021
_journal_issue 7
_journal_name_full 'Acta Crystallographica Section E'
_journal_page_first m1618
_journal_page_last m1619
_journal_paper_doi 10.1107/S1600536806022872
_journal_volume 62
_journal_year 2006
_chemical_formula_iupac '[Nd (C2 H Cl2 O2)3 (C10 H8 N2)]'
_chemical_formula_moiety 'C16 H11 Cl6 N2 Nd O6'
_chemical_formula_sum 'C16 H11 Cl6 N2 Nd O6'
_chemical_formula_weight 684.21
_chemical_name_systematic
;
catena-Poly[[(2,2'-bipyridine-\k^2^N,N')neodymium(III)]-\m-dichloroacetato-
1\k^2^O,O':2\kO-di-\m-dichloroacetato-\k^4^O:O'-[(2,2'-
bipyridine-\k^2^N,N')neodymium(III)]-di-\m-dichloroacetato-\k^4^O:O']
;
_space_group_IT_number 2
_symmetry_cell_setting triclinic
_symmetry_space_group_name_Hall '-P 1'
_symmetry_space_group_name_H-M 'P -1'
_atom_sites_solution_hydrogens geom
_atom_sites_solution_primary direct
_atom_sites_solution_secondary difmap
_cell_angle_alpha 109.336(11)
_cell_angle_beta 104.427(11)
_cell_angle_gamma 102.457(11)
_cell_formula_units_Z 2
_cell_length_a 8.8492(8)
_cell_length_b 12.2399(12)
_cell_length_c 12.3403(12)
_cell_measurement_reflns_used 7998
_cell_measurement_temperature 293(2)
_cell_measurement_theta_max 26.0
_cell_measurement_theta_min 2.0
_cell_volume 1154.6(3)
_computing_cell_refinement 'IPDS Software'
_computing_data_collection 'IPDS Software (Stoe & Cie, 1998)'
_computing_data_reduction 'IPDS Software'
_computing_molecular_graphics 'DIAMOND (Brandenburg, 2001)'
_computing_publication_material SHELXL97
_computing_structure_refinement 'SHELXL97 (Sheldrick, 1997)'
_computing_structure_solution 'SHELXS97 (Sheldrick, 1997)'
_diffrn_ambient_temperature 298(2)
_diffrn_measured_fraction_theta_full 0.943
_diffrn_measured_fraction_theta_max 0.913
_diffrn_measurement_device_type 'Stoe IPDS area-detector'
_diffrn_measurement_method \f
_diffrn_radiation_monochromator graphite
_diffrn_radiation_type MoK\a
_diffrn_radiation_wavelength 0.71073
_diffrn_reflns_av_R_equivalents 0.0404
_diffrn_reflns_av_sigmaI/netI 0.0469
_diffrn_reflns_limit_h_max 10
_diffrn_reflns_limit_h_min -10
_diffrn_reflns_limit_k_max 15
_diffrn_reflns_limit_k_min -15
_diffrn_reflns_limit_l_max 15
_diffrn_reflns_limit_l_min -15
_diffrn_reflns_number 16610
_diffrn_reflns_theta_full 25.00
_diffrn_reflns_theta_max 26.24
_diffrn_reflns_theta_min 2.03
_diffrn_standards_decay_% 0
_diffrn_standards_interval_count 0
_diffrn_standards_interval_time 0
_diffrn_standards_number 0
_exptl_absorpt_coefficient_mu 2.978
_exptl_absorpt_correction_type none
_exptl_crystal_colour violet
_exptl_crystal_density_diffrn 1.968
_exptl_crystal_density_method 'not measured'
_exptl_crystal_description needle
_exptl_crystal_F_000 662
_exptl_crystal_size_max 0.22
_exptl_crystal_size_mid 0.09
_exptl_crystal_size_min 0.07
_refine_diff_density_max 0.766
_refine_diff_density_min -1.137
_refine_ls_extinction_method none
_refine_ls_goodness_of_fit_ref 0.980
_refine_ls_hydrogen_treatment constr
_refine_ls_matrix_type full
_refine_ls_number_parameters 280
_refine_ls_number_reflns 4248
_refine_ls_number_restraints 0
_refine_ls_restrained_S_all 0.980
_refine_ls_R_factor_all 0.0415
_refine_ls_R_factor_gt 0.0313
_refine_ls_shift/su_max 0.000
_refine_ls_shift/su_mean 0.000
_refine_ls_structure_factor_coef Fsqd
_refine_ls_weighting_details 'calc w=1/[\s^2^(Fo^2^)+(0.0442P)^2^] where P=(Fo^2^+2Fc^2^)/3'
_refine_ls_weighting_scheme calc
_refine_ls_wR_factor_gt 0.0713
_refine_ls_wR_factor_ref 0.0734
_reflns_number_gt 3542
_reflns_number_total 4248
_reflns_threshold_expression I>2\s(I)
_cod_data_source_file ww2021.cif
_cod_data_source_block I
_cod_database_code 2209695
_cod_database_fobs_code 2209695

loop_
_symmetry_equiv_pos_as_xyz
'x, y, z'
'-x, -y, -z'

loop_
_atom_site_type_symbol
_atom_site_label
_atom_site_fract_x
_atom_site_fract_y
_atom_site_fract_z
_atom_site_U_iso_or_equiv
_atom_site_adp_type
_atom_site_calc_flag
_atom_site_refinement_flags
_atom_site_occupancy
Nd Nd1 0.34649(3) 0.11522(2) 0.00876(2) 0.01886(8) Uani d . 1
O O11 0.6529(5) 0.0814(3) -0.0029(3) 0.0336(8) Uani d . 1
O O12 0.5965(4) 0.2458(3) -0.0123(4) 0.0347(8) Uani d . 1
C C11 0.6839(6) 0.1782(4) -0.0204(4) 0.0278(10) Uani d . 1
C C12 0.8309(6) 0.2043(5) -0.0616(5) 0.0364(12) Uani d . 1
H H12 0.9012 0.1569 -0.0412 0.044 Uiso calc R 1
Cl Cl11 0.94692(19) 0.36060(15) 0.0109(2) 0.0673(5) Uani d . 1
Cl Cl12 0.7547(3) 0.1566(2) -0.22212(17) 0.0720(5) Uani d . 1
O O21 0.0547(4) 0.0074(3) -0.1113(3) 0.0318(8) Uani d . 1
O O22 0.1946(4) 0.1187(3) 0.1491(3) 0.0397(9) Uani d . 1
C C21 -0.0683(6) -0.0873(4) -0.1730(4) 0.0279(10) Uani d . 1
C C22 -0.0590(7) -0.1707(5) -0.2928(5) 0.0446(14) Uani d . 1
H H22 0.0443 -0.1324 -0.3011 0.054 Uiso calc R 1
Cl Cl21 -0.2250(3) -0.1876(3) -0.41739(15) 0.0987(8) Uani d . 1
Cl Cl22 -0.0607(5) -0.3126(2) -0.2929(3) 0.1287(12) Uani d . 1
O O31 0.5378(4) 0.1479(3) 0.2038(3) 0.0342(8) Uani d . 1
O O32 0.3398(4) -0.0038(3) -0.1994(3) 0.0308(8) Uani d . 1
C C31 0.6073(6) 0.0862(5) 0.2500(4) 0.0288(11) Uani d . 1
C C32 0.6222(7) 0.1183(6) 0.3844(5) 0.0457(15) Uani d . 1
H H32 0.5109 0.1082 0.3882 0.055 Uiso calc R 1
Cl Cl31 0.7028(3) 0.0244(2) 0.44699(16) 0.0788(6) Uani d . 1
Cl Cl32 0.7419(3) 0.2730(2) 0.47433(16) 0.0973(8) Uani d . 1
N N1 0.3993(5) 0.3470(4) 0.1385(4) 0.0312(9) Uani d . 1
N N2 0.2472(5) 0.2457(4) -0.1057(4) 0.0286(9) Uani d . 1
C C1 0.4641(8) 0.3928(5) 0.2607(5) 0.0436(14) Uani d . 1
H H1 0.4910 0.3413 0.2977 0.052 Uiso calc R 1
C C2 0.4930(9) 0.5144(5) 0.3348(6) 0.0527(16) Uani d . 1
H H2 0.5395 0.5436 0.4195 0.063 Uiso calc R 1
C C3 0.4521(8) 0.5899(5) 0.2811(6) 0.0528(17) Uani d . 1
H H3 0.4692 0.6713 0.3291 0.063 Uiso calc R 1
C C4 0.3854(7) 0.5453(5) 0.1561(6) 0.0427(14) Uani d . 1
H H4 0.3566 0.5958 0.1183 0.051 Uiso calc R 1
C C5 0.3611(6) 0.4224(4) 0.0859(5) 0.0293(11) Uani d . 1
C C6 0.2876(6) 0.3683(4) -0.0482(5) 0.0277(10) Uani d . 1
C C7 0.2536(7) 0.4387(5) -0.1148(6) 0.0407(13) Uani d . 1
H H7 0.2861 0.5235 -0.0747 0.049 Uiso calc R 1
C C8 0.1723(8) 0.3823(6) -0.2390(6) 0.0476(15) Uani d . 1
H H8 0.1469 0.4279 -0.2838 0.057 Uiso calc R 1
C C9 0.1291(7) 0.2572(6) -0.2961(5) 0.0458(14) Uani d . 1
H H9 0.0732 0.2166 -0.3802 0.055 Uiso calc R 1
C C10 0.1697(7) 0.1929(5) -0.2273(5) 0.0386(13) Uani d . 1
H H10 0.1419 0.1084 -0.2670 0.046 Uiso calc R 1

loop_
_atom_site_aniso_label
_atom_site_aniso_U_11
_atom_site_aniso_U_22
_atom_site_aniso_U_33
_atom_site_aniso_U_12
_atom_site_aniso_U_13
_atom_site_aniso_U_23
Nd1 0.01749(12) 0.01791(12) 0.02344(12) 0.00592(8) 0.00954(9) 0.00922(9)
O11 0.048(2) 0.0177(16) 0.0403(19) 0.0059(15) 0.0202(17) 0.0179(15)
O12 0.0258(17) 0.0294(18) 0.063(2) 0.0131(15) 0.0270(17) 0.0240(18)
C11 0.024(2) 0.025(2) 0.035(3) 0.005(2) 0.014(2) 0.014(2)
C12 0.031(3) 0.038(3) 0.063(4) 0.021(2) 0.027(3) 0.032(3)
Cl11 0.0365(8) 0.0439(8) 0.1308(17) 0.0078(7) 0.0452(10) 0.0380(10)
Cl12 0.0739(12) 0.1064(15) 0.0634(11) 0.0372(12) 0.0472(10) 0.0456(11)
O21 0.0205(16) 0.0361(19) 0.0322(18) 0.0016(15) 0.0086(14) 0.0113(15)
O22 0.0259(18) 0.050(2) 0.0304(18) -0.0033(17) 0.0164(15) 0.0063(17)
C21 0.023(2) 0.034(3) 0.024(2) 0.006(2) 0.009(2) 0.011(2)
C22 0.034(3) 0.048(3) 0.040(3) 0.005(3) 0.022(2) 0.002(3)
Cl21 0.1021(16) 0.148(2) 0.0280(8) 0.0530(16) 0.0121(9) 0.0152(11)
Cl22 0.198(3) 0.0857(17) 0.153(3) 0.096(2) 0.102(2) 0.0462(17)
O31 0.0359(19) 0.0379(19) 0.0248(17) 0.0193(16) 0.0040(15) 0.0081(15)
O32 0.0345(18) 0.0363(18) 0.0286(17) 0.0189(16) 0.0145(15) 0.0144(15)
C31 0.022(2) 0.036(3) 0.025(2) 0.011(2) 0.0074(19) 0.008(2)
C32 0.047(3) 0.069(4) 0.026(3) 0.033(3) 0.015(2) 0.014(3)
Cl31 0.1144(17) 0.1094(16) 0.0445(9) 0.0683(14) 0.0316(10) 0.0463(10)
Cl32 0.134(2) 0.0751(13) 0.0362(9) 0.0377(14) -0.0056(11) -0.0097(9)
N1 0.034(2) 0.027(2) 0.035(2) 0.0103(18) 0.0175(19) 0.0112(18)
N2 0.025(2) 0.029(2) 0.035(2) 0.0107(17) 0.0115(17) 0.0139(18)
C1 0.062(4) 0.030(3) 0.037(3) 0.015(3) 0.019(3) 0.010(2)
C2 0.071(4) 0.033(3) 0.041(3) 0.013(3) 0.018(3) 0.003(3)
C3 0.056(4) 0.027(3) 0.061(4) 0.015(3) 0.021(3) 0.000(3)
C4 0.037(3) 0.025(3) 0.059(4) 0.014(2) 0.013(3) 0.010(3)
C5 0.022(2) 0.023(2) 0.050(3) 0.0108(19) 0.018(2) 0.017(2)
C6 0.023(2) 0.026(2) 0.047(3) 0.012(2) 0.021(2) 0.021(2)
C7 0.042(3) 0.037(3) 0.065(4) 0.019(3) 0.031(3) 0.034(3)
C8 0.049(4) 0.060(4) 0.064(4) 0.027(3) 0.030(3) 0.047(3)
C9 0.045(3) 0.064(4) 0.040(3) 0.022(3) 0.015(3) 0.033(3)
C10 0.040(3) 0.039(3) 0.040(3) 0.016(2) 0.011(2) 0.019(2)

loop_
_atom_type_symbol
_atom_type_description
_atom_type_scat_dispersion_real
_atom_type_scat_dispersion_imag
_atom_type_scat_source
Nd Nd -0.1943 3.0179 'International Tables Vol C Tables 4.2.6.8 and 6.1.1.4'
C C 0.0033 0.0016 'International Tables Vol C Tables 4.2.6.8 and 6.1.1.4'
O O 0.0106 0.0060 'International Tables Vol C Tables 4.2.6.8 and 6.1.1.4'
N N 0.0061 0.0033 'International Tables Vol C Tables 4.2.6.8 and 6.1.1.4'
Cl Cl 0.1484 0.1585 'International Tables Vol C Tables 4.2.6.8 and 6.1.1.4'
H H 0.0000 0.0000 'International Tables Vol C Tables 4.2.6.8 and 6.1.1.4'

loop_
_geom_angle_atom_site_label_1
_geom_angle_atom_site_label_2
_geom_angle_atom_site_label_3
_geom_angle_site_symmetry_1
_geom_angle_site_symmetry_3
_geom_angle
_geom_angle_publ_flag
O11 Nd1 O31 2_655 . 72.82(12) no
O11 Nd1 O21 2_655 . 83.35(12) no
O31 Nd1 O21 . . 137.38(13) no
O11 Nd1 O22 2_655 . 85.87(13) no
O31 Nd1 O22 . . 72.01(12) no
O21 Nd1 O22 . . 71.48(11) no
O11 Nd1 O32 2_655 . 74.43(12) no
O31 Nd1 O32 . . 128.20(11) no
O21 Nd1 O32 . . 75.21(11) no
O22 Nd1 O32 . . 142.92(12) no
O11 Nd1 O12 2_655 . 117.25(11) no
O31 Nd1 O12 . . 85.10(13) no
O21 Nd1 O12 . . 137.52(12) no
O22 Nd1 O12 . . 141.24(11) no
O32 Nd1 O12 . . 75.66(12) no
O11 Nd1 N2 2_655 . 148.55(12) no
O31 Nd1 N2 . . 138.39(12) no
O21 Nd1 N2 . . 73.29(12) no
O22 Nd1 N2 . . 105.65(13) no
O32 Nd1 N2 . . 79.37(11) no
O12 Nd1 N2 . . 71.46(12) no
O11 Nd1 N1 2_655 . 148.84(13) no
O31 Nd1 N1 . . 78.42(12) no
O21 Nd1 N1 . . 111.26(12) no
O22 Nd1 N1 . . 73.93(13) no
O32 Nd1 N1 . . 134.88(13) no
O12 Nd1 N1 . . 71.03(12) no
N2 Nd1 N1 . . 61.81(12) no
O11 Nd1 O11 2_655 . 69.80(13) no
O31 Nd1 O11 . . 66.32(11) no
O21 Nd1 O11 . . 136.57(10) no
O22 Nd1 O11 . . 136.21(11) no
O32 Nd1 O11 . . 65.21(10) no
O12 Nd1 O11 . . 47.65(9) no
N2 Nd1 O11 . . 114.12(11) no
N1 Nd1 O11 . . 109.17(11) no
O11 Nd1 C11 2_655 . 93.74(13) no
O31 Nd1 C11 . . 76.31(13) no
O21 Nd1 C11 . . 141.38(12) no
O22 Nd1 C11 . . 146.94(12) no
O32 Nd1 C11 . . 67.00(12) no
O12 Nd1 C11 . . 23.52(11) no
N2 Nd1 C11 . . 91.75(13) no
N1 Nd1 C11 . . 90.84(13) no
O11 Nd1 C11 . . 24.25(11) no
C11 O11 Nd1 . 2_655 160.6(3) no
C11 O11 Nd1 . . 86.8(3) no
Nd1 O11 Nd1 2_655 . 110.20(13) no
C11 O12 Nd1 . . 101.4(3) no
O12 C11 O11 . . 123.5(5) no
O12 C11 C12 . . 121.0(4) no
O11 C11 C12 . . 115.4(4) no
O12 C11 Nd1 . . 55.0(2) no
O11 C11 Nd1 . . 68.9(3) no
C12 C11 Nd1 . . 168.2(3) no
C11 C12 Cl11 . . 110.9(4) no
C11 C12 Cl12 . . 107.8(4) no
Cl11 C12 Cl12 . . 110.6(3) no
C11 C12 H12 . . 109.2 no
Cl11 C12 H12 . . 109.2 no
Cl12 C12 H12 . . 109.2 no
C21 O21 Nd1 . . 153.1(3) no
C21 O22 Nd1 2 . 152.9(3) no
O22 C21 O21 2 . 127.8(4) no
O22 C21 C22 2 . 117.7(4) no
O21 C21 C22 . . 114.4(5) no
C21 C22 Cl22 . . 110.9(5) no
C21 C22 Cl21 . . 109.9(4) no
Cl22 C22 Cl21 . . 110.3(3) no
C21 C22 H22 . . 108.6 no
Cl22 C22 H22 . . 108.6 no
Cl21 C22 H22 . . 108.6 no
C31 O31 Nd1 . . 137.6(3) no
C31 O32 Nd1 2_655 . 138.4(3) no
O32 C31 O31 2_655 . 128.0(4) no
O32 C31 C32 2_655 . 118.6(4) no
O31 C31 C32 . . 113.4(4) no
C31 C32 Cl32 . . 109.9(5) no
C31 C32 Cl31 . . 114.1(4) no
Cl32 C32 Cl31 . . 109.9(3) no
C31 C32 H32 . . 107.5 no
Cl32 C32 H32 . . 107.5 no
Cl31 C32 H32 . . 107.5 no
C1 N1 C5 . . 118.1(4) no
C1 N1 Nd1 . . 119.9(3) no
C5 N1 Nd1 . . 121.9(3) no
C10 N2 C6 . . 118.3(4) no
C10 N2 Nd1 . . 119.6(3) no
C6 N2 Nd1 . . 121.7(3) no
N1 C1 C2 . . 122.8(5) no
N1 C1 H1 . . 118.6 no
C2 C1 H1 . . 118.6 no
C3 C2 C1 . . 118.9(6) no
C3 C2 H2 . . 120.6 no
C1 C2 H2 . . 120.6 no
C2 C3 C4 . . 119.6(5) no
C2 C3 H3 . . 120.2 no
C4 C3 H3 . . 120.2 no
C3 C4 C5 . . 119.1(5) no
C3 C4 H4 . . 120.4 no
C5 C4 H4 . . 120.4 no
N1 C5 C4 . . 121.6(5) no
N1 C5 C6 . . 116.6(4) no
C4 C5 C6 . . 121.8(5) no
N2 C6 C7 . . 120.7(5) no
N2 C6 C5 . . 117.0(4) no
C7 C6 C5 . . 122.3(4) no
C8 C7 C6 . . 119.9(5) no
C8 C7 H7 . . 120.1 no
C6 C7 H7 . . 120.1 no
C7 C8 C9 . . 118.8(5) no
C7 C8 H8 . . 120.6 no
C9 C8 H8 . . 120.6 no
C10 C9 C8 . . 119.0(5) no
C10 C9 H9 . . 120.5 no
C8 C9 H9 . . 120.5 no
N2 C10 C9 . . 123.3(5) no
N2 C10 H10 . . 118.4 no
C9 C10 H10 . . 118.4 no

loop_
_geom_bond_atom_site_label_1
_geom_bond_atom_site_label_2
_geom_bond_site_symmetry_2
_geom_bond_distance
_geom_bond_publ_flag
Nd1 O11 2_655 2.385(3) yes
Nd1 O31 . 2.421(3) yes
Nd1 O21 . 2.436(3) yes
Nd1 O22 . 2.438(4) yes
Nd1 O32 . 2.476(3) yes
Nd1 O12 . 2.559(4) yes
Nd1 N2 . 2.607(4) yes
Nd1 N1 . 2.622(4) yes
Nd1 O11 . 2.860(4) yes
Nd1 C11 . 3.061(5) no
O11 C11 . 1.259(6) no
O11 Nd1 2_655 2.385(3) no
O12 C11 . 1.246(5) no
C11 C12 . 1.519(7) no
C12 Cl11 . 1.754(6) no
C12 Cl12 . 1.766(6) no
C12 H12 . 0.9800 no
O21 C21 . 1.252(6) no
O22 C21 2 1.240(6) no
C21 O22 2 1.240(6) no
C21 C22 . 1.527(7) no
C22 Cl22 . 1.733(7) no
C22 Cl21 . 1.760(6) no
C22 H22 . 0.9800 no
O31 C31 . 1.258(6) no
O32 C31 2_655 1.249(5) no
C31 O32 2_655 1.249(5) no
C31 C32 . 1.537(7) no
C32 Cl32 . 1.759(7) no
C32 Cl31 . 1.759(6) no
C32 H32 . 0.9800 no
N1 C1 . 1.337(7) no
N1 C5 . 1.346(6) no
N2 C10 . 1.339(6) no
N2 C6 . 1.349(6) no
C1 C2 . 1.391(7) no
C1 H1 . 0.9300 no
C2 C3 . 1.362(9) no
C2 H2 . 0.9300 no
C3 C4 . 1.370(9) no
C3 H3 . 0.9300 no
C4 C5 . 1.401(7) no
C4 H4 . 0.9300 no
C5 C6 . 1.467(7) no
C6 C7 . 1.401(7) no
C7 C8 . 1.371(9) no
C7 H7 . 0.9300 no
C8 C9 . 1.374(9) no
C8 H8 . 0.9300 no
C9 C10 . 1.372(8) no
C9 H9 . 0.9300 no
C10 H10 . 0.9300 no

loop_
_geom_torsion_atom_site_label_1
_geom_torsion_atom_site_label_2
_geom_torsion_atom_site_label_3
_geom_torsion_atom_site_label_4
_geom_torsion_site_symmetry_1
_geom_torsion_site_symmetry_4
_geom_torsion
_geom_torsion_publ_flag
O11 Nd1 O11 C11 2_655 . 170.4(3) no
O31 Nd1 O11 C11 . . -110.1(3) no
O21 Nd1 O11 C11 . . 115.0(3) no
O22 Nd1 O11 C11 . . -129.3(3) no
O32 Nd1 O11 C11 . . 88.7(3) no
O12 Nd1 O11 C11 . . -4.3(3) no
N2 Nd1 O11 C11 . . 24.1(3) no
N1 Nd1 O11 C11 . . -42.8(3) no
O11 Nd1 O11 Nd1 2_655 2_655 0.0 no
O31 Nd1 O11 Nd1 . 2_655 79.49(15) no
O21 Nd1 O11 Nd1 . 2_655 -55.4(2) no
O22 Nd1 O11 Nd1 . 2_655 60.4(2) no
O32 Nd1 O11 Nd1 . 2_655 -81.66(14) no
O12 Nd1 O11 Nd1 . 2_655 -174.6(2) no
N2 Nd1 O11 Nd1 . 2_655 -146.23(13) no
N1 Nd1 O11 Nd1 . 2_655 146.87(14) no
C11 Nd1 O11 Nd1 . 2_655 -170.4(3) no
O11 Nd1 O12 C11 2_655 . -1.3(3) no
O31 Nd1 O12 C11 . . 66.5(3) no
O21 Nd1 O12 C11 . . -113.0(3) no
O22 Nd1 O12 C11 . . 119.5(3) no
O32 Nd1 O12 C11 . . -65.0(3) no
N2 Nd1 O12 C11 . . -148.4(3) no
N1 Nd1 O12 C11 . . 146.0(3) no
O11 Nd1 O12 C11 . . 4.4(3) no
Nd1 O12 C11 O11 . . -8.9(5) no
Nd1 O12 C11 C12 . . 166.8(4) no
Nd1 O11 C11 O12 2_655 . 159.6(7) no
Nd1 O11 C11 O12 . . 7.8(5) no
Nd1 O11 C11 C12 2_655 . -16.2(12) no
Nd1 O11 C11 C12 . . -168.1(4) no
Nd1 O11 C11 Nd1 2_655 . 151.9(10) no
O11 Nd1 C11 O12 2_655 . 178.9(3) no
O31 Nd1 C11 O12 . . -109.8(3) no
O21 Nd1 C11 O12 . . 94.8(3) no
O22 Nd1 C11 O12 . . -93.0(4) no
O32 Nd1 C11 O12 . . 107.5(3) no
N2 Nd1 C11 O12 . . 29.8(3) no
N1 Nd1 C11 O12 . . -32.0(3) no
O11 Nd1 C11 O12 . . -172.1(5) no
O11 Nd1 C11 O11 2_655 . -9.1(3) no
O31 Nd1 C11 O11 . . 62.2(3) no
O21 Nd1 C11 O11 . . -93.1(3) no
O22 Nd1 C11 O11 . . 79.1(4) no
O32 Nd1 C11 O11 . . -80.4(3) no
O12 Nd1 C11 O11 . . 172.1(5) no
N2 Nd1 C11 O11 . . -158.1(3) no
N1 Nd1 C11 O11 . . 140.1(3) no
O11 Nd1 C11 C12 2_655 . 105.0(16) no
O31 Nd1 C11 C12 . . 176.3(16) no
O21 Nd1 C11 C12 . . 20.9(17) no
O22 Nd1 C11 C12 . . -166.9(15) no
O32 Nd1 C11 C12 . . 33.6(16) no
O12 Nd1 C11 C12 . . -73.9(16) no
N2 Nd1 C11 C12 . . -44.1(16) no
N1 Nd1 C11 C12 . . -105.9(16) no
O11 Nd1 C11 C12 . . 114.0(17) no
O12 C11 C12 Cl11 . . 44.3(6) no
O11 C11 C12 Cl11 . . -139.7(4) no
Nd1 C11 C12 Cl11 . . 111.0(15) no
O12 C11 C12 Cl12 . . -76.9(5) no
O11 C11 C12 Cl12 . . 99.1(4) no
Nd1 C11 C12 Cl12 . . -10.2(18) no
O11 Nd1 O21 C21 2_655 . -11.2(7) no
O31 Nd1 O21 C21 . . -66.7(8) no
O22 Nd1 O21 C21 . . -99.1(7) no
O32 Nd1 O21 C21 . . 64.4(7) no
O12 Nd1 O21 C21 . . 112.5(7) no
N2 Nd1 O21 C21 . . 147.5(8) no
N1 Nd1 O21 C21 . . -162.7(7) no
O11 Nd1 O21 C21 . . 39.8(8) no
C11 Nd1 O21 C21 . . 76.4(8) no
O11 Nd1 O22 C21 2_655 2 -75.7(8) no
O31 Nd1 O22 C21 . 2 -149.0(8) no
O21 Nd1 O22 C21 . 2 8.7(8) no
O32 Nd1 O22 C21 . 2 -18.5(9) no
O12 Nd1 O22 C21 . 2 154.3(7) no
N2 Nd1 O22 C21 . 2 74.5(8) no
N1 Nd1 O22 C21 . 2 128.3(8) no
O11 Nd1 O22 C21 . 2 -130.5(7) no
C11 Nd1 O22 C21 . 2 -166.2(7) no
Nd1 O21 C21 O22 . 2 117.0(7) no
Nd1 O21 C21 C22 . . -64.5(9) no
O22 C21 C22 Cl22 2 . -63.6(6) no
O21 C21 C22 Cl22 . . 117.7(5) no
O22 C21 C22 Cl21 2 . 58.6(6) no
O21 C21 C22 Cl21 . . -120.0(4) no
O11 Nd1 O31 C31 2_655 . 11.9(5) no
O21 Nd1 O31 C31 . . 70.9(5) no
O22 Nd1 O31 C31 . . 103.1(5) no
O32 Nd1 O31 C31 . . -41.2(6) no
O12 Nd1 O31 C31 . . -108.6(5) no
N2 Nd1 O31 C31 . . -163.4(5) no
N1 Nd1 O31 C31 . . 179.8(5) no
O11 Nd1 O31 C31 . . -63.1(5) no
C11 Nd1 O31 C31 . . -86.5(5) no
O11 Nd1 O32 C31 2_655 2_655 -32.3(5) no
O31 Nd1 O32 C31 . 2_655 20.1(6) no
O21 Nd1 O32 C31 . 2_655 -119.4(5) no
O22 Nd1 O32 C31 . 2_655 -92.8(5) no
O12 Nd1 O32 C31 . 2_655 91.9(5) no
N2 Nd1 O32 C31 . 2_655 165.3(5) no
N1 Nd1 O32 C31 . 2_655 135.2(5) no
O11 Nd1 O32 C31 . 2_655 42.3(5) no
C11 Nd1 O32 C31 . 2_655 68.7(5) no
Nd1 O31 C31 O32 . 2_655 36.5(9) no
Nd1 O31 C31 C32 . . -142.1(4) no
O32 C31 C32 Cl32 2_655 . 120.2(5) no
O31 C31 C32 Cl32 . . -61.1(5) no
O32 C31 C32 Cl31 2_655 . -3.9(7) no
O31 C31 C32 Cl31 . . 174.9(4) no
O11 Nd1 N1 C1 2_655 . 5.2(5) no
O31 Nd1 N1 C1 . . -17.6(4) no
O21 Nd1 N1 C1 . . 119.0(4) no
O22 Nd1 N1 C1 . . 56.8(4) no
O32 Nd1 N1 C1 . . -151.0(4) no
O12 Nd1 N1 C1 . . -106.4(4) no
N2 Nd1 N1 C1 . . 175.0(5) no
O11 Nd1 N1 C1 . . -77.3(4) no
C11 Nd1 N1 C1 . . -93.4(4) no
O11 Nd1 N1 C5 2_655 . -173.9(3) no
O31 Nd1 N1 C5 . . 163.3(4) no
O21 Nd1 N1 C5 . . -60.1(4) no
O22 Nd1 N1 C5 . . -122.3(4) no
O32 Nd1 N1 C5 . . 29.9(5) no
O12 Nd1 N1 C5 . . 74.5(4) no
N2 Nd1 N1 C5 . . -4.1(4) no
O11 Nd1 N1 C5 . . 103.6(4) no
C11 Nd1 N1 C5 . . 87.5(4) no
O11 Nd1 N2 C10 2_655 . -9.2(5) no
O31 Nd1 N2 C10 . . 162.1(4) no
O21 Nd1 N2 C10 . . -52.9(4) no
O22 Nd1 N2 C10 . . -117.5(4) no
O32 Nd1 N2 C10 . . 24.7(4) no
O12 Nd1 N2 C10 . . 103.0(4) no
N1 Nd1 N2 C10 . . -179.1(4) no
O11 Nd1 N2 C10 . . 81.2(4) no
C11 Nd1 N2 C10 . . 90.9(4) no
O11 Nd1 N2 C6 2_655 . 178.3(3) no
O31 Nd1 N2 C6 . . -10.4(5) no
O21 Nd1 N2 C6 . . 134.6(4) no
O22 Nd1 N2 C6 . . 69.9(4) no
O32 Nd1 N2 C6 . . -147.8(4) no
O12 Nd1 N2 C6 . . -69.5(4) no
N1 Nd1 N2 C6 . . 8.4(3) no
O11 Nd1 N2 C6 . . -91.3(4) no
C11 Nd1 N2 C6 . . -81.6(4) no
C5 N1 C1 C2 . . 0.1(9) no
Nd1 N1 C1 C2 . . -179.1(5) no
N1 C1 C2 C3 . . 0.8(10) no
C1 C2 C3 C4 . . -0.7(10) no
C2 C3 C4 C5 . . -0.1(10) no
C1 N1 C5 C4 . . -1.0(8) no
Nd1 N1 C5 C4 . . 178.2(4) no
C1 N1 C5 C6 . . -179.0(5) no
Nd1 N1 C5 C6 . . 0.1(6) no
C3 C4 C5 N1 . . 1.0(8) no
C3 C4 C5 C6 . . 178.9(5) no
C10 N2 C6 C7 . . -1.9(7) no
Nd1 N2 C6 C7 . . 170.7(4) no
C10 N2 C6 C5 . . 175.5(4) no
Nd1 N2 C6 C5 . . -11.9(6) no
N1 C5 C6 N2 . . 7.5(6) no
C4 C5 C6 N2 . . -170.5(5) no
N1 C5 C6 C7 . . -175.1(5) no
C4 C5 C6 C7 . . 6.9(8) no
N2 C6 C7 C8 . . 2.7(8) no
C5 C6 C7 C8 . . -174.6(5) no
C6 C7 C8 C9 . . -1.5(9) no
C7 C8 C9 C10 . . -0.5(9) no
C6 N2 C10 C9 . . -0.1(8) no
Nd1 N2 C10 C9 . . -172.8(5) no
C8 C9 C10 N2 . . 1.3(9) no
